data_4106392
loop_
_publ_author_name
'Wenliang Huang'
'Saeed I. Khan'
'Paula L. Diaconescu'

_publ_section_title
;
 Scandium Arene Inverted-Sandwich Complexes Supported by a Ferrocene
 Diamide Ligand
;
_journal_name_full 'Journal of the American Chemical Society'
_journal_page_first 10410
_journal_page_last 10413
_journal_paper_doi 10.1021/ja204304f
_journal_volume 133
_journal_year 2011
_chemical_formula_moiety 'C30 H54 Fe I N2 O2 Sc Si2'
_chemical_formula_sum 'C30 H54 Fe I N2 O2 Sc Si2'
_chemical_formula_weight 758.64
_chemical_name_systematic
; 
 ? 
;
_space_group_IT_number 15
_symmetry_cell_setting monoclinic
_symmetry_space_group_name_Hall '-C 2yc'
_symmetry_space_group_name_H-M 'C 1 2/c 1'
_atom_sites_solution_hydrogens geom
_atom_sites_solution_primary direct
_atom_sites_solution_secondary difmap
_audit_creation_method SHELXL-97
_cell_angle_alpha 90.00
_cell_angle_beta 104.4810(10)
_cell_angle_gamma 90.00
_cell_formula_units_Z 4
_cell_length_a 15.8123(17)
_cell_length_b 10.6953(12)
_cell_length_c 20.997(2)
_cell_measurement_reflns_used 6951
_cell_measurement_temperature 100(2)
_cell_measurement_theta_max 30.18
_cell_measurement_theta_min 3.80
_cell_volume 3438.1(6)
_computing_cell_refinement 'Bruker SAINT'
_computing_data_collection 'Bruker APEX2'
_computing_data_reduction 'Bruker SAINT'
_computing_molecular_graphics 'Bruker SHELXTL'
_computing_publication_material 'Bruker SHELXTL'
_computing_structure_refinement 'SHELXL-97 (Sheldrick, 2008)'
_computing_structure_solution 'SHELXS-97 (Sheldrick, 2008)'
_diffrn_ambient_temperature 100(2)
_diffrn_measured_fraction_theta_full 0.997
_diffrn_measured_fraction_theta_max 0.947
_diffrn_radiation_monochromator graphite
_diffrn_radiation_source 'fine-focus sealed tube'
_diffrn_radiation_type MoK\a
_diffrn_radiation_wavelength 0.71073
_diffrn_reflns_av_R_equivalents 0.0227
_diffrn_reflns_av_sigmaI/netI 0.0239
_diffrn_reflns_limit_h_max 22
_diffrn_reflns_limit_h_min -22
_diffrn_reflns_limit_k_max 14
_diffrn_reflns_limit_k_min -15
_diffrn_reflns_limit_l_max 29
_diffrn_reflns_limit_l_min -29
_diffrn_reflns_number 16690
_diffrn_reflns_theta_full 25.00
_diffrn_reflns_theta_max 30.70
_diffrn_reflns_theta_min 3.71
_exptl_absorpt_coefficient_mu 1.615
_exptl_absorpt_correction_T_max 0.8816
_exptl_absorpt_correction_T_min 0.8423
_exptl_absorpt_correction_type multi-scan
_exptl_absorpt_process_details 'Twinabs (Bruker)'
_exptl_crystal_colour yellow
_exptl_crystal_density_diffrn 1.466
_exptl_crystal_description block
_exptl_crystal_F_000 1568
_exptl_crystal_size_max 0.11
_exptl_crystal_size_mid 0.10
_exptl_crystal_size_min 0.08
_refine_diff_density_max 1.204
_refine_diff_density_min -0.425
_refine_diff_density_rms 0.078
_refine_ls_extinction_method none
_refine_ls_goodness_of_fit_ref 1.008
_refine_ls_hydrogen_treatment constr
_refine_ls_matrix_type full
_refine_ls_number_parameters 178
_refine_ls_number_reflns 5066
_refine_ls_number_restraints 0
_refine_ls_restrained_S_all 1.008
_refine_ls_R_factor_all 0.0316
_refine_ls_R_factor_gt 0.0257
_refine_ls_shift/su_max 0.007
_refine_ls_shift/su_mean 0.001
_refine_ls_structure_factor_coef Fsqd
_refine_ls_weighting_details 'calc w=1/[\s^2^(Fo^2^)+(0.0338P)^2^+3.5565P] where P=(Fo^2^+2Fc^2^)/3'
_refine_ls_weighting_scheme calc
_refine_ls_wR_factor_gt 0.0626
_refine_ls_wR_factor_ref 0.0656
_reflns_number_gt 4425
_reflns_number_total 5066
_reflns_threshold_expression >2sigma(I)
_cod_data_source_file ja204304f_si_002_1.cif
_cod_data_source_block 1-I(THF)2
_cod_original_cell_volume 3438.1(7)
_cod_database_code 4106392

loop_
_symmetry_equiv_pos_as_xyz
'x, y, z'
'-x, y, -z+1/2'
'x+1/2, y+1/2, z'
'-x+1/2, y+1/2, -z+1/2'
'-x, -y, -z'
'x, -y, z-1/2'
'-x+1/2, -y+1/2, -z'
'x+1/2, -y+1/2, z-1/2'

loop_
_atom_site_label
_atom_site_type_symbol
_atom_site_fract_x
_atom_site_fract_y
_atom_site_fract_z
_atom_site_U_iso_or_equiv
_atom_site_adp_type
_atom_site_occupancy
_atom_site_symmetry_multiplicity
_atom_site_calc_flag
_atom_site_refinement_flags
Sc1 Sc 0.0000 0.32270(4) 0.2500 0.01118(8) Uani 1 2 d S
Fe1 Fe 0.0000 0.02901(3) 0.2500 0.01126(7) Uani 1 2 d S
I1 I 0.0000 0.589706(14) 0.2500 0.02093(5) Uani 1 2 d S
Si1 Si 0.12536(3) 0.31068(4) 0.12710(2) 0.01502(9) Uani 1 1 d .
N1 N 0.05992(9) 0.26171(12) 0.17707(6) 0.0127(2) Uani 1 1 d .
O1 O 0.12637(8) 0.33983(11) 0.32424(6) 0.0163(2) Uani 1 1 d .
C1 C 0.04477(10) 0.13214(15) 0.17961(7) 0.0128(3) Uani 1 1 d .
C2 C 0.10639(11) 0.03752(15) 0.21054(8) 0.0148(3) Uani 1 1 d .
H2A H 0.1680 0.0532 0.2358 0.018 Uiso 1 1 calc R
C3 C 0.06552(12) -0.08189(15) 0.19905(8) 0.0176(3) Uani 1 1 d .
H3A H 0.0936 -0.1641 0.2141 0.021 Uiso 1 1 calc R
C4 C 0.03589(11) 0.06707(15) 0.34916(8) 0.0154(3) Uani 1 1 d .
H4A H 0.0919 0.1071 0.3733 0.019 Uiso 1 1 calc R
C5 C 0.02239(12) -0.06366(16) 0.33765(8) 0.0177(3) Uani 1 1 d .
H5A H 0.0668 -0.1309 0.3529 0.021 Uiso 1 1 calc R
C6 C 0.13550(12) 0.41495(17) 0.38331(8) 0.0198(3) Uani 1 1 d .
H6A H 0.0817 0.4118 0.3992 0.024 Uiso 1 1 calc R
H6B H 0.1486 0.5032 0.3751 0.024 Uiso 1 1 calc R
C7 C 0.21130(12) 0.35470(19) 0.43220(9) 0.0244(4) Uani 1 1 d .
H7A H 0.1923 0.2799 0.4527 0.029 Uiso 1 1 calc R
H7B H 0.2398 0.4143 0.4671 0.029 Uiso 1 1 calc R
C8 C 0.27260(13) 0.31894(19) 0.38811(10) 0.0272(4) Uani 1 1 d .
H8A H 0.3166 0.3852 0.3889 0.033 Uiso 1 1 calc R
H8B H 0.3032 0.2393 0.4028 0.033 Uiso 1 1 calc R
C9 C 0.21242(13) 0.3055(3) 0.31994(11) 0.0443(7) Uani 1 1 d .
H9A H 0.2318 0.3609 0.2886 0.053 Uiso 1 1 calc R
H9B H 0.2128 0.2181 0.3044 0.053 Uiso 1 1 calc R
C10 C 0.24187(12) 0.2566(2) 0.15589(9) 0.0280(4) Uani 1 1 d .
H10A H 0.2660 0.2837 0.2014 0.042 Uiso 1 1 calc R
H10B H 0.2764 0.2928 0.1277 0.042 Uiso 1 1 calc R
H10C H 0.2440 0.1652 0.1536 0.042 Uiso 1 1 calc R
C11 C 0.12928(16) 0.48527(18) 0.12718(11) 0.0317(5) Uani 1 1 d .
H11A H 0.1493 0.5155 0.1725 0.048 Uiso 1 1 calc R
H11B H 0.0708 0.5184 0.1074 0.048 Uiso 1 1 calc R
H11C H 0.1698 0.5135 0.1017 0.048 Uiso 1 1 calc R
C12 C 0.08617(11) 0.25228(17) 0.03832(8) 0.0180(3) Uani 1 1 d .
C13 C 0.10996(13) 0.11390(17) 0.03336(9) 0.0232(4) Uani 1 1 d .
H13A H 0.0894 0.0860 -0.0124 0.035 Uiso 1 1 calc R
H13B H 0.0821 0.0636 0.0614 0.035 Uiso 1 1 calc R
H13C H 0.1735 0.1039 0.0478 0.035 Uiso 1 1 calc R
C14 C 0.13043(14) 0.32955(18) -0.00605(10) 0.0262(4) Uani 1 1 d .
H14A H 0.1106 0.3000 -0.0515 0.039 Uiso 1 1 calc R
H14B H 0.1939 0.3200 0.0090 0.039 Uiso 1 1 calc R
H14C H 0.1150 0.4179 -0.0039 0.039 Uiso 1 1 calc R
C15 C -0.01282(12) 0.2655(2) 0.01112(9) 0.0266(4) Uani 1 1 d .
H15A H -0.0296 0.2346 -0.0342 0.040 Uiso 1 1 calc R
H15B H -0.0293 0.3538 0.0119 0.040 Uiso 1 1 calc R
H15C H -0.0429 0.2167 0.0383 0.040 Uiso 1 1 calc R

loop_
_atom_site_aniso_label
_atom_site_aniso_U_11
_atom_site_aniso_U_22
_atom_site_aniso_U_33
_atom_site_aniso_U_23
_atom_site_aniso_U_13
_atom_site_aniso_U_12
Sc1 0.01243(18) 0.01033(18) 0.01142(18) 0.000 0.00416(15) 0.000
Fe1 0.01356(14) 0.01035(14) 0.01091(14) 0.000 0.00503(11) 0.000
I1 0.02787(9) 0.01032(7) 0.02500(9) 0.000 0.00738(6) 0.000
Si1 0.0168(2) 0.0149(2) 0.0157(2) 0.00107(16) 0.00853(17) -0.00108(16)
N1 0.0153(6) 0.0106(6) 0.0133(6) 0.0005(5) 0.0055(5) -0.0006(5)
O1 0.0146(5) 0.0185(5) 0.0161(6) -0.0036(4) 0.0043(4) -0.0006(4)
C1 0.0165(7) 0.0127(7) 0.0111(7) -0.0005(6) 0.0068(6) -0.0003(6)
C2 0.0156(7) 0.0140(7) 0.0169(7) 0.0001(6) 0.0078(6) 0.0015(6)
C3 0.0237(8) 0.0131(7) 0.0193(8) -0.0010(6) 0.0117(7) 0.0014(6)
C4 0.0183(7) 0.0175(7) 0.0113(7) 0.0008(6) 0.0053(6) 0.0020(6)
C5 0.0243(8) 0.0158(7) 0.0149(7) 0.0040(6) 0.0083(6) 0.0055(6)
C6 0.0199(8) 0.0227(8) 0.0160(8) -0.0050(7) 0.0030(6) -0.0016(7)
C7 0.0227(9) 0.0265(9) 0.0211(9) 0.0007(7) -0.0001(7) -0.0047(7)
C8 0.0190(8) 0.0306(10) 0.0287(10) -0.0065(8) -0.0002(7) 0.0011(7)
C9 0.0143(9) 0.086(2) 0.0313(11) -0.0259(12) 0.0029(8) 0.0042(10)
C10 0.0168(8) 0.0461(12) 0.0227(9) -0.0001(8) 0.0080(7) -0.0005(8)
C11 0.0491(13) 0.0183(9) 0.0366(11) -0.0013(8) 0.0271(10) -0.0091(8)
C12 0.0207(8) 0.0201(8) 0.0153(7) 0.0029(6) 0.0084(6) 0.0037(7)
C13 0.0299(9) 0.0216(8) 0.0201(8) -0.0023(7) 0.0101(7) 0.0027(7)
C14 0.0337(10) 0.0283(10) 0.0218(9) 0.0072(7) 0.0167(8) 0.0056(8)
C15 0.0235(9) 0.0410(11) 0.0153(8) 0.0051(8) 0.0048(7) 0.0066(8)

loop_
_atom_type_symbol
_atom_type_description
_atom_type_scat_dispersion_real
_atom_type_scat_dispersion_imag
_atom_type_scat_source
C C 0.0033 0.0016 'International Tables Vol C Tables 4.2.6.8 and 6.1.1.4'
H H 0.0000 0.0000 'International Tables Vol C Tables 4.2.6.8 and 6.1.1.4'
N N 0.0061 0.0033 'International Tables Vol C Tables 4.2.6.8 and 6.1.1.4'
Si Si 0.0817 0.0704 'International Tables Vol C Tables 4.2.6.8 and 6.1.1.4'
Sc Sc 0.2519 0.3716 'International Tables Vol C Tables 4.2.6.8 and 6.1.1.4'
Fe Fe 0.3463 0.8444 'International Tables Vol C Tables 4.2.6.8 and 6.1.1.4'
I I -0.4742 1.8119 'International Tables Vol C Tables 4.2.6.8 and 6.1.1.4'
O O 0.0106 0.0060 'International Tables Vol C Tables 4.2.6.8 and 6.1.1.4'

loop_
_geom_angle_atom_site_label_1
_geom_angle_atom_site_label_2
_geom_angle_atom_site_label_3
_geom_angle
_geom_angle_site_symmetry_1
_geom_angle_site_symmetry_3
N1 Sc1 N1 143.73(8) 2 .
N1 Sc1 O1 92.69(5) 2 2
N1 Sc1 O1 90.27(5) . 2
N1 Sc1 O1 90.27(5) 2 .
N1 Sc1 O1 92.69(5) . .
O1 Sc1 O1 170.50(6) 2 .
N1 Sc1 C1 30.81(5) 2 2
N1 Sc1 C1 113.04(5) . 2
O1 Sc1 C1 97.66(5) 2 2
O1 Sc1 C1 89.49(5) . 2
N1 Sc1 C1 113.04(5) 2 .
N1 Sc1 C1 30.81(5) . .
O1 Sc1 C1 89.49(5) 2 .
O1 Sc1 C1 97.66(5) . .
C1 Sc1 C1 82.63(7) 2 .
N1 Sc1 I1 108.13(4) 2 .
N1 Sc1 I1 108.13(4) . .
O1 Sc1 I1 85.25(3) 2 .
O1 Sc1 I1 85.25(3) . .
C1 Sc1 I1 138.69(3) 2 .
C1 Sc1 I1 138.69(3) . .
N1 Sc1 Fe1 71.87(4) 2 .
N1 Sc1 Fe1 71.87(4) . .
O1 Sc1 Fe1 94.75(3) 2 .
O1 Sc1 Fe1 94.75(3) . .
C1 Sc1 Fe1 41.31(3) 2 .
C1 Sc1 Fe1 41.31(3) . .
I1 Sc1 Fe1 180.0 . .
C5 Fe1 C5 121.91(10) 2 .
C5 Fe1 C3 101.17(7) 2 2
C5 Fe1 C3 40.79(7) . 2
C5 Fe1 C3 40.79(7) 2 .
C5 Fe1 C3 101.17(7) . .
C3 Fe1 C3 109.06(10) 2 .
C5 Fe1 C2 114.21(7) 2 2
C5 Fe1 C2 68.47(7) . 2
C3 Fe1 C2 40.67(6) 2 2
C3 Fe1 C2 144.08(7) . 2
C5 Fe1 C2 68.47(7) 2 .
C5 Fe1 C2 114.21(7) . .
C3 Fe1 C2 144.08(7) 2 .
C3 Fe1 C2 40.67(6) . .
C2 Fe1 C2 174.93(9) 2 .
C5 Fe1 C4 161.82(7) 2 .
C5 Fe1 C4 40.71(6) . .
C3 Fe1 C4 68.46(7) 2 .
C3 Fe1 C4 126.64(7) . .
C2 Fe1 C4 68.26(7) 2 .
C2 Fe1 C4 110.66(7) . .
C5 Fe1 C4 40.71(6) 2 2
C5 Fe1 C4 161.82(7) . 2
C3 Fe1 C4 126.64(7) 2 2
C3 Fe1 C4 68.46(7) . 2
C2 Fe1 C4 110.66(7) 2 2
C2 Fe1 C4 68.26(7) . 2
C4 Fe1 C4 157.18(9) . 2
C5 Fe1 C1 151.03(7) 2 2
C5 Fe1 C1 68.55(6) . 2
C3 Fe1 C1 68.47(6) 2 2
C3 Fe1 C1 167.29(7) . 2
C2 Fe1 C1 40.55(6) 2 2
C2 Fe1 C1 135.51(6) . 2
C4 Fe1 C1 40.65(6) . 2
C4 Fe1 C1 123.45(6) 2 2
C5 Fe1 C1 68.55(6) 2 .
C5 Fe1 C1 151.03(7) . .
C3 Fe1 C1 167.29(7) 2 .
C3 Fe1 C1 68.47(6) . .
C2 Fe1 C1 135.51(6) 2 .
C2 Fe1 C1 40.55(6) . .
C4 Fe1 C1 123.45(6) . .
C4 Fe1 C1 40.65(6) 2 .
C1 Fe1 C1 116.76(9) 2 .
C5 Fe1 Sc1 119.04(5) 2 .
C5 Fe1 Sc1 119.04(5) . .
C3 Fe1 Sc1 125.47(5) 2 .
C3 Fe1 Sc1 125.47(5) . .
C2 Fe1 Sc1 87.46(5) 2 .
C2 Fe1 Sc1 87.46(5) . .
C4 Fe1 Sc1 78.59(5) . .
C4 Fe1 Sc1 78.59(5) 2 .
C1 Fe1 Sc1 58.38(4) 2 .
C1 Fe1 Sc1 58.38(4) . .
N1 Si1 C11 109.09(8) . .
N1 Si1 C10 113.49(8) . .
C11 Si1 C10 106.11(10) . .
N1 Si1 C12 113.24(7) . .
C11 Si1 C12 109.22(9) . .
C10 Si1 C12 105.37(8) . .
C1 N1 Si1 116.99(10) . .
C1 N1 Sc1 99.57(9) . .
Si1 N1 Sc1 142.90(8) . .
C9 O1 C6 107.56(13) . .
C9 O1 Sc1 129.66(11) . .
C6 O1 Sc1 121.74(10) . .
N1 C1 C2 127.23(14) . .
N1 C1 C4 126.72(14) . 2
C2 C1 C4 106.05(14) . 2
N1 C1 Fe1 129.21(11) . .
C2 C1 Fe1 67.89(9) . .
C4 C1 Fe1 67.94(9) 2 .
N1 C1 Sc1 49.61(7) . .
C2 C1 Sc1 121.38(10) . .
C4 C1 Sc1 105.43(10) 2 .
Fe1 C1 Sc1 80.31(5) . .
C3 C2 C1 109.04(14) . .
C3 C2 Fe1 69.27(9) . .
C1 C2 Fe1 71.55(9) . .
C3 C2 H2A 125.5 . .
C1 C2 H2A 125.5 . .
Fe1 C2 H2A 125.5 . .
C5 C3 C2 108.00(14) 2 .
C5 C3 Fe1 69.51(9) 2 .
C2 C3 Fe1 70.06(9) . .
C5 C3 H3A 126.0 2 .
C2 C3 H3A 126.0 . .
Fe1 C3 H3A 126.0 . .
C5 C4 C1 108.79(15) . 2
C5 C4 Fe1 69.06(9) . .
C1 C4 Fe1 71.40(9) 2 .
C5 C4 H4A 125.6 . .
C1 C4 H4A 125.6 2 .
Fe1 C4 H4A 125.6 . .
C3 C5 C4 108.09(14) 2 .
C3 C5 Fe1 69.70(9) 2 .
C4 C5 Fe1 70.22(9) . .
C3 C5 H5A 126.0 2 .
C4 C5 H5A 126.0 . .
Fe1 C5 H5A 126.0 . .
O1 C6 C7 103.66(14) . .
O1 C6 H6A 111.0 . .
C7 C6 H6A 111.0 . .
O1 C6 H6B 111.0 . .
C7 C6 H6B 111.0 . .
H6A C6 H6B 109.0 . .
C6 C7 C8 101.99(15) . .
C6 C7 H7A 111.4 . .
C8 C7 H7A 111.4 . .
C6 C7 H7B 111.4 . .
C8 C7 H7B 111.4 . .
H7A C7 H7B 109.2 . .
C9 C8 C7 104.45(15) . .
C9 C8 H8A 110.9 . .
C7 C8 H8A 110.9 . .
C9 C8 H8B 110.9 . .
C7 C8 H8B 110.9 . .
H8A C8 H8B 108.9 . .
O1 C9 C8 107.34(16) . .
O1 C9 H9A 110.2 . .
C8 C9 H9A 110.2 . .
O1 C9 H9B 110.2 . .
C8 C9 H9B 110.2 . .
H9A C9 H9B 108.5 . .
Si1 C10 H10A 109.5 . .
Si1 C10 H10B 109.5 . .
H10A C10 H10B 109.5 . .
Si1 C10 H10C 109.5 . .
H10A C10 H10C 109.5 . .
H10B C10 H10C 109.5 . .
Si1 C11 H11A 109.5 . .
Si1 C11 H11B 109.5 . .
H11A C11 H11B 109.5 . .
Si1 C11 H11C 109.5 . .
H11A C11 H11C 109.5 . .
H11B C11 H11C 109.5 . .
C15 C12 C14 107.55(15) . .
C15 C12 C13 107.96(16) . .
C14 C12 C13 108.66(14) . .
C15 C12 Si1 112.59(12) . .
C14 C12 Si1 109.18(13) . .
C13 C12 Si1 110.78(12) . .
C12 C13 H13A 109.5 . .
C12 C13 H13B 109.5 . .
H13A C13 H13B 109.5 . .
C12 C13 H13C 109.5 . .
H13A C13 H13C 109.5 . .
H13B C13 H13C 109.5 . .
C12 C14 H14A 109.5 . .
C12 C14 H14B 109.5 . .
H14A C14 H14B 109.5 . .
C12 C14 H14C 109.5 . .
H14A C14 H14C 109.5 . .
H14B C14 H14C 109.5 . .
C12 C15 H15A 109.5 . .
C12 C15 H15B 109.5 . .
H15A C15 H15B 109.5 . .
C12 C15 H15C 109.5 . .
H15A C15 H15C 109.5 . .
H15B C15 H15C 109.5 . .

loop_
_geom_bond_atom_site_label_1
_geom_bond_atom_site_label_2
_geom_bond_distance
_geom_bond_site_symmetry_2
Sc1 N1 2.0961(13) 2
Sc1 N1 2.0961(13) .
Sc1 O1 2.2132(12) 2
Sc1 O1 2.2132(12) .
Sc1 C1 2.7135(16) 2
Sc1 C1 2.7135(16) .
Sc1 I1 2.8557(5) .
Sc1 Fe1 3.1411(6) .
Fe1 C5 2.0417(16) 2
Fe1 C5 2.0417(16) .
Fe1 C3 2.0442(16) 2
Fe1 C3 2.0442(16) .
Fe1 C2 2.0547(16) 2
Fe1 C2 2.0547(16) .
Fe1 C4 2.0572(16) .
Fe1 C4 2.0572(16) 2
Fe1 C1 2.1038(15) 2
Fe1 C1 2.1038(15) .
Si1 N1 1.7288(14) .
Si1 C11 1.868(2) .
Si1 C10 1.8806(19) .
Si1 C12 1.9161(18) .
N1 C1 1.410(2) .
O1 C9 1.434(2) .
O1 C6 1.454(2) .
C1 C2 1.442(2) .
C1 C4 1.446(2) 2
C2 C3 1.424(2) .
C2 H2A 1.0000 .
C3 C5 1.424(2) 2
C3 H3A 1.0000 .
C4 C5 1.426(2) .
C4 C1 1.446(2) 2
C4 H4A 1.0000 .
C5 C3 1.424(2) 2
C5 H5A 1.0000 .
C6 C7 1.513(3) .
C6 H6A 0.9900 .
C6 H6B 0.9900 .
C7 C8 1.547(3) .
C7 H7A 0.9900 .
C7 H7B 0.9900 .
C8 C9 1.514(3) .
C8 H8A 0.9900 .
C8 H8B 0.9900 .
C9 H9A 0.9900 .
C9 H9B 0.9900 .
C10 H10A 0.9800 .
C10 H10B 0.9800 .
C10 H10C 0.9800 .
C11 H11A 0.9800 .
C11 H11B 0.9800 .
C11 H11C 0.9800 .
C12 C15 1.533(2) .
C12 C14 1.539(2) .
C12 C13 1.537(3) .
C13 H13A 0.9800 .
C13 H13B 0.9800 .
C13 H13C 0.9800 .
C14 H14A 0.9800 .
C14 H14B 0.9800 .
C14 H14C 0.9800 .
C15 H15A 0.9800 .
C15 H15B 0.9800 .
C15 H15C 0.9800 .
